data_4111943
loop_
_publ_author_name
'Siu Hong Yu'
'Michael J. Ferguson'
'Robert McDonald'
'Dennis G. Hall'

_publ_contact_author_address
; Department of Chemistry
  University of Alberta
  Edmonton, Alberta T6G 2G2
  Canada
;
_publ_contact_author_email dennis.hall@ualberta.ca
_publ_contact_author_fax 1(780)4928231
_publ_contact_author_name 'Dr. Dennis G. Hall'
_publ_contact_author_phone 1(780)4923141
_publ_section_title
;
 Br\/onsted Acid-Catalyzed Allylboration: Short and Stereodivergent
 Synthesis of All Four Eupomatilone Diastereomers with Crystallographic
 Assignments
;
_journal_name_full 'Journal of the American Chemical Society'
_journal_page_first 12808
_journal_page_last 12809
_journal_paper_doi 10.1021/ja054171l
_journal_volume 127
_journal_year 2005
_chemical_formula_moiety 'C15 H19 Br O5'
_chemical_formula_sum 'C15 H19 Br O5'
_chemical_formula_weight 359.21
_space_group_IT_number 14
_symmetry_cell_setting monoclinic
_symmetry_space_group_name_Hall '-P 2yn'
_symmetry_space_group_name_H-M 'P 1 21/n 1'
_atom_sites_solution_hydrogens geom
_atom_sites_solution_primary direct
_atom_sites_solution_secondary difmap
_audit_creation_method 'manual editing of SHELXL template'
_cell_angle_alpha 90.00
_cell_angle_beta 96.1980(10)
_cell_angle_gamma 90.00
_cell_formula_units_Z 4
_cell_length_a 9.2892(8)
_cell_length_b 10.5046(9)
_cell_length_c 16.1275(14)
_cell_measurement_reflns_used 7115
_cell_measurement_temperature 193(2)
_cell_measurement_theta_max 26.34
_cell_measurement_theta_min 2.32
_cell_volume 1564.5(2)
_computing_cell_refinement 'Bruker SAINT (Bruker, 1997)'
_computing_data_collection 'Bruker SMART (Bruker, 1997)'
_computing_data_reduction 'Bruker SAINT (Bruker, 1997)'
_computing_molecular_graphics 'Bruker SHELXTL (Bruker, 1997)'
_computing_publication_material 'Bruker SHELXTL (Bruker, 1997)'
_computing_structure_refinement 'SHELXL-97 (Sheldrick, 1997)'
_computing_structure_solution 'SHELXS-97 (Sheldrick, 1990)'
_diffrn_ambient_temperature 193(2)
_diffrn_detector_area_resol_mean 8.192
_diffrn_measured_fraction_theta_full 0.998
_diffrn_measured_fraction_theta_max 0.998
_diffrn_measurement_device_type 'Bruker PLATFORM diffractometer/SMART 1000 CCD area detector'
_diffrn_measurement_method '\w scans'
_diffrn_radiation_monochromator graphite
_diffrn_radiation_source 'fine-focus sealed tube'
_diffrn_radiation_type MoK\a
_diffrn_radiation_wavelength 0.71073
_diffrn_reflns_av_R_equivalents 0.0245
_diffrn_reflns_av_sigmaI/netI 0.0216
_diffrn_reflns_limit_h_max 11
_diffrn_reflns_limit_h_min -11
_diffrn_reflns_limit_k_max 13
_diffrn_reflns_limit_k_min -13
_diffrn_reflns_limit_l_max 20
_diffrn_reflns_limit_l_min -20
_diffrn_reflns_number 11751
_diffrn_reflns_theta_full 26.43
_diffrn_reflns_theta_max 26.43
_diffrn_reflns_theta_min 2.32
_diffrn_standards_decay_% 0
_diffrn_standards_interval_time 0
_diffrn_standards_number 0
_exptl_absorpt_coefficient_mu 2.645
_exptl_absorpt_correction_T_max 0.4252
_exptl_absorpt_correction_T_min 0.3091
_exptl_absorpt_correction_type multi-scan
_exptl_absorpt_process_details 'SADABS (Sheldrick, 1996)'
_exptl_crystal_colour colourless
_exptl_crystal_density_diffrn 1.525
_exptl_crystal_description fragment
_exptl_crystal_F_000 736
_exptl_crystal_size_max 0.58
_exptl_crystal_size_mid 0.46
_exptl_crystal_size_min 0.39
_refine_diff_density_max 0.492
_refine_diff_density_min -0.413
_refine_diff_density_rms 0.055
_refine_ls_extinction_method none
_refine_ls_goodness_of_fit_ref 1.072
_refine_ls_hydrogen_treatment constr
_refine_ls_matrix_type full
_refine_ls_number_parameters 190
_refine_ls_number_reflns 3215
_refine_ls_number_restraints 0
_refine_ls_restrained_S_all 1.072
_refine_ls_R_factor_all 0.0401
_refine_ls_R_factor_gt 0.0323
_refine_ls_shift/su_max 0.000
_refine_ls_shift/su_mean 0.000
_refine_ls_structure_factor_coef Fsqd
_refine_ls_weighting_details 'calc w=1/[\s^2^(Fo^2^)+(0.0481P)^2^+0.5690P] where P=(Fo^2^+2Fc^2^)/3'
_refine_ls_weighting_scheme calc
_refine_ls_wR_factor_gt 0.0837
_refine_ls_wR_factor_ref 0.0876
_reflns_number_gt 2739
_reflns_number_total 3215
_reflns_threshold_expression I>2\s(I)
_cod_data_source_file ja054171lsi20050624_122933.cif
_cod_data_source_block 8
_cod_original_sg_symbol_H-M 'P 21/n'
_cod_database_code 4111943

loop_
_symmetry_equiv_pos_as_xyz
'x, y, z'
'-x+1/2, y+1/2, -z+1/2'
'-x, -y, -z'
'x-1/2, -y-1/2, z-1/2'

loop_
_atom_site_label
_atom_site_type_symbol
_atom_site_fract_x
_atom_site_fract_y
_atom_site_fract_z
_atom_site_U_iso_or_equiv
_atom_site_adp_type
_atom_site_occupancy
_atom_site_symmetry_multiplicity
_atom_site_calc_flag
_atom_site_refinement_flags
Br Br 0.18953(3) 0.41740(3) 0.234375(16) 0.05295(12) Uani 1 1 d .
O1 O 0.06351(16) 0.09658(13) 0.37778(9) 0.0329(3) Uani 1 1 d .
O2 O 0.0760(2) -0.09420(14) 0.43684(11) 0.0446(4) Uani 1 1 d .
O3 O -0.0462(2) 0.60473(15) 0.24138(10) 0.0494(4) Uani 1 1 d .
O4 O -0.25809(18) 0.62012(15) 0.35530(10) 0.0418(4) Uani 1 1 d .
O5 O -0.26458(17) 0.44493(16) 0.47356(11) 0.0434(4) Uani 1 1 d .
C1 C 0.1273(2) 0.0103(2) 0.43144(12) 0.0332(4) Uani 1 1 d .
C2 C 0.2645(2) 0.0643(2) 0.47665(13) 0.0352(5) Uani 1 1 d .
H2 H 0.3475 0.0350 0.4469 0.042 Uiso 1 1 calc R
C3 C 0.2470(2) 0.2075(2) 0.46259(13) 0.0335(4) Uani 1 1 d .
H3 H 0.1941 0.2443 0.5078 0.040 Uiso 1 1 calc R
C4 C 0.1488(2) 0.21395(19) 0.37961(12) 0.0315(4) Uani 1 1 d .
H4 H 0.2096 0.2141 0.3321 0.038 Uiso 1 1 calc R
C5 C 0.2926(3) 0.0210(3) 0.56725(15) 0.0521(6) Uani 1 1 d .
H5A H 0.3092 -0.0712 0.5691 0.063 Uiso 1 1 calc R
H5B H 0.2084 0.0414 0.5965 0.063 Uiso 1 1 calc R
H5C H 0.3782 0.0648 0.5943 0.063 Uiso 1 1 calc R
C6 C 0.3886(2) 0.2780(3) 0.46048(18) 0.0529(6) Uani 1 1 d .
H6A H 0.4428 0.2764 0.5161 0.064 Uiso 1 1 calc R
H6B H 0.3689 0.3664 0.4436 0.064 Uiso 1 1 calc R
H6C H 0.4458 0.2368 0.4204 0.064 Uiso 1 1 calc R
C11 C 0.0445(2) 0.32448(19) 0.37066(12) 0.0307(4) Uani 1 1 d .
C12 C 0.0467(2) 0.4181(2) 0.31045(13) 0.0337(4) Uani 1 1 d .
C13 C -0.0536(2) 0.5185(2) 0.30396(12) 0.0350(5) Uani 1 1 d .
C14 C -0.1580(2) 0.5229(2) 0.35908(13) 0.0345(5) Uani 1 1 d .
C15 C -0.1598(2) 0.43029(19) 0.42174(13) 0.0338(5) Uani 1 1 d .
C16 C -0.0599(2) 0.3321(2) 0.42683(13) 0.0324(4) Uani 1 1 d .
H16 H -0.0623 0.2691 0.4689 0.039 Uiso 1 1 calc R
C17 C -0.0587(4) 0.7367(3) 0.2588(2) 0.0653(8) Uani 1 1 d .
H17A H -0.0487 0.7860 0.2082 0.078 Uiso 1 1 calc R
H17B H 0.0176 0.7614 0.3026 0.078 Uiso 1 1 calc R
H17C H -0.1537 0.7535 0.2777 0.078 Uiso 1 1 calc R
C18 C -0.3882(3) 0.5931(3) 0.3042(2) 0.0692(9) Uani 1 1 d .
H18A H -0.4537 0.6662 0.3043 0.083 Uiso 1 1 calc R
H18B H -0.4345 0.5181 0.3259 0.083 Uiso 1 1 calc R
H18C H -0.3665 0.5763 0.2471 0.083 Uiso 1 1 calc R
C19 C -0.2560(2) 0.3655(2) 0.54526(14) 0.0403(5) Uani 1 1 d .
H19A H -0.3366 0.3849 0.5777 0.048 Uiso 1 1 calc R
H19B H -0.1640 0.3808 0.5796 0.048 Uiso 1 1 calc R
H19C H -0.2614 0.2761 0.5279 0.048 Uiso 1 1 calc R

loop_
_atom_site_aniso_label
_atom_site_aniso_U_11
_atom_site_aniso_U_22
_atom_site_aniso_U_33
_atom_site_aniso_U_23
_atom_site_aniso_U_13
_atom_site_aniso_U_12
Br 0.05578(18) 0.06185(19) 0.04474(16) 0.01891(11) 0.02150(12) 0.00932(12)
O1 0.0340(8) 0.0347(8) 0.0286(7) -0.0001(6) -0.0036(6) -0.0002(6)
O2 0.0528(10) 0.0347(9) 0.0456(9) 0.0006(7) 0.0022(8) 0.0017(7)
O3 0.0778(13) 0.0387(9) 0.0310(8) 0.0082(7) 0.0027(8) 0.0092(8)
O4 0.0428(9) 0.0405(8) 0.0392(8) -0.0032(7) -0.0079(7) 0.0128(7)
O5 0.0342(8) 0.0505(9) 0.0465(9) 0.0061(8) 0.0094(7) 0.0104(7)
C1 0.0375(11) 0.0351(11) 0.0271(10) -0.0025(8) 0.0043(8) 0.0069(9)
C2 0.0313(10) 0.0422(12) 0.0314(10) -0.0024(9) 0.0000(8) 0.0097(9)
C3 0.0271(10) 0.0400(11) 0.0323(10) -0.0056(9) -0.0021(8) 0.0054(8)
C4 0.0290(10) 0.0360(11) 0.0300(10) 0.0012(8) 0.0048(8) 0.0008(8)
C5 0.0519(15) 0.0654(17) 0.0360(12) 0.0073(12) -0.0091(11) 0.0118(13)
C6 0.0288(12) 0.0565(15) 0.0718(18) -0.0058(13) -0.0023(11) -0.0028(10)
C11 0.0281(10) 0.0344(10) 0.0287(10) 0.0000(8) -0.0013(8) -0.0008(8)
C12 0.0327(10) 0.0412(11) 0.0271(10) 0.0006(8) 0.0029(8) -0.0024(9)
C13 0.0403(12) 0.0360(11) 0.0266(10) 0.0010(8) -0.0068(8) -0.0001(9)
C14 0.0347(11) 0.0348(11) 0.0317(10) -0.0023(9) -0.0074(8) 0.0052(9)
C15 0.0269(10) 0.0392(11) 0.0341(11) -0.0025(9) -0.0020(8) 0.0011(8)
C16 0.0287(10) 0.0360(11) 0.0321(10) 0.0050(8) 0.0013(8) 0.0004(8)
C17 0.091(2) 0.0423(14) 0.0654(18) 0.0033(13) 0.0190(16) -0.0121(14)
C18 0.0499(16) 0.0708(19) 0.079(2) -0.0167(16) -0.0269(15) 0.0238(14)
C19 0.0315(11) 0.0493(13) 0.0406(12) 0.0016(10) 0.0065(9) 0.0008(10)

loop_
_atom_type_symbol
_atom_type_description
_atom_type_scat_dispersion_real
_atom_type_scat_dispersion_imag
_atom_type_scat_source
C C 0.0033 0.0016 'International Tables Vol C Tables 4.2.6.8 and 6.1.1.4'
H H 0.0000 0.0000 'International Tables Vol C Tables 4.2.6.8 and 6.1.1.4'
O O 0.0106 0.0060 'International Tables Vol C Tables 4.2.6.8 and 6.1.1.4'
Br Br -0.2901 2.4595 'International Tables Vol C Tables 4.2.6.8 and 6.1.1.4'

loop_
_geom_angle_atom_site_label_1
_geom_angle_atom_site_label_2
_geom_angle_atom_site_label_3
_geom_angle
C1 O1 C4 110.77(15)
C13 O3 C17 119.3(2)
C14 O4 C18 114.00(18)
C15 O5 C19 116.94(16)
O2 C1 O1 120.7(2)
O2 C1 C2 128.92(19)
O1 C1 C2 110.34(18)
C1 C2 C5 113.5(2)
C1 C2 C3 103.19(16)
C5 C2 C3 116.13(19)
C6 C3 C2 114.00(18)
C6 C3 C4 113.26(19)
C2 C3 C4 102.47(16)
O1 C4 C11 107.82(15)
O1 C4 C3 104.46(16)
C11 C4 C3 115.57(17)
C12 C11 C16 118.53(19)
C12 C11 C4 123.77(19)
C16 C11 C4 117.70(18)
C11 C12 C13 121.7(2)
C11 C12 Br 120.96(16)
C13 C12 Br 117.30(15)
O3 C13 C14 123.2(2)
O3 C13 C12 117.9(2)
C14 C13 C12 118.87(19)
O4 C14 C13 120.83(19)
O4 C14 C15 119.0(2)
C13 C14 C15 120.14(19)
O5 C15 C16 124.63(19)
O5 C15 C14 115.43(18)
C16 C15 C14 119.9(2)
C15 C16 C11 120.77(19)

loop_
_geom_bond_atom_site_label_1
_geom_bond_atom_site_label_2
_geom_bond_distance
Br C12 1.902(2)
O1 C1 1.346(2)
O1 C4 1.464(2)
O2 C1 1.203(3)
O3 C13 1.364(3)
O3 C17 1.421(3)
O4 C14 1.378(3)
O4 C18 1.416(3)
O5 C15 1.358(3)
O5 C19 1.421(3)
C1 C2 1.509(3)
C2 C5 1.526(3)
C2 C3 1.528(3)
C3 C6 1.512(3)
C3 C4 1.538(3)
C4 C11 1.509(3)
C11 C12 1.384(3)
C11 C16 1.399(3)
C12 C13 1.404(3)
C13 C14 1.385(3)
C14 C15 1.404(3)
C15 C16 1.384(3)

loop_
_geom_torsion_atom_site_label_1
_geom_torsion_atom_site_label_2
_geom_torsion_atom_site_label_3
_geom_torsion_atom_site_label_4
_geom_torsion
C4 O1 C1 O2 -177.44(19)
C4 O1 C1 C2 0.9(2)
O2 C1 C2 C5 -37.8(3)
O1 C1 C2 C5 144.0(2)
O2 C1 C2 C3 -164.3(2)
O1 C1 C2 C3 17.5(2)
C1 C2 C3 C6 -150.1(2)
C5 C2 C3 C6 85.0(3)
C1 C2 C3 C4 -27.4(2)
C5 C2 C3 C4 -152.19(19)
C1 O1 C4 C11 -142.36(17)
C1 O1 C4 C3 -18.9(2)
C6 C3 C4 O1 151.63(18)
C2 C3 C4 O1 28.4(2)
C6 C3 C4 C11 -90.1(2)
C2 C3 C4 C11 146.64(18)
O1 C4 C11 C12 -125.8(2)
C3 C4 C11 C12 117.8(2)
O1 C4 C11 C16 54.3(2)
C3 C4 C11 C16 -62.1(2)
C16 C11 C12 C13 -0.8(3)
C4 C11 C12 C13 179.28(19)
C16 C11 C12 Br 177.83(15)
C4 C11 C12 Br -2.1(3)
C17 O3 C13 C14 46.1(3)
C17 O3 C13 C12 -136.2(3)
C11 C12 C13 O3 -178.24(19)
Br C12 C13 O3 3.1(3)
C11 C12 C13 C14 -0.5(3)
Br C12 C13 C14 -179.16(15)
C18 O4 C14 C13 91.7(3)
C18 O4 C14 C15 -90.5(3)
O3 C13 C14 O4 -2.7(3)
C12 C13 C14 O4 179.61(18)
O3 C13 C14 C15 179.53(19)
C12 C13 C14 C15 1.9(3)
C19 O5 C15 C16 10.3(3)
C19 O5 C15 C14 -170.38(19)
O4 C14 C15 O5 0.9(3)
C13 C14 C15 O5 178.64(18)
O4 C14 C15 C16 -179.79(19)
C13 C14 C15 C16 -2.0(3)
O5 C15 C16 C11 179.99(19)
C14 C15 C16 C11 0.7(3)
C12 C11 C16 C15 0.7(3)
C4 C11 C16 C15 -179.40(18)
